data_7159250
loop_
_publ_author_name
'Saikia, Rakhee'
'Das, Sanghamitra'
'Almin, Arzu'
'Mahanta, Abhijit'
'Sarma, Bipul'
'Thakur, Ashim J.'
'Bora, Utpal'

_publ_section_title
;
 <i>N</i>,<i>N</i>'-Dimethylurea as an efficient ligand for the synthesis
 of pharma-relevant motifs through Chan-Lam cross-coupling strategy.
;
_journal_issue 15
_journal_name_full 'Organic &amp; biomolecular chemistry'
_journal_page_first 3143
_journal_page_last 3155
_journal_paper_doi 10.1039/d3ob00176h
_journal_volume 21
_journal_year 2023
_chemical_formula_sum 'C14 H28 Cu2 N4 O10'
_chemical_formula_weight 539.48
_space_group_crystal_system monoclinic
_space_group_IT_number 14
_space_group_name_Hall '-P 2yn'
_space_group_name_H-M_alt 'P 1 21/n 1'
_atom_sites_solution_hydrogens mixed
_audit_creation_method SHELXL-2014/7
_audit_update_record
;
2022-07-04 deposited with the CCDC.	2023-03-20 downloaded from the CCDC.
;
_cell_angle_alpha 90
_cell_angle_beta 107.29(4)
_cell_angle_gamma 90
_cell_formula_units_Z 2
_cell_length_a 10.240(7)
_cell_length_b 8.487(5)
_cell_length_c 13.274(9)
_cell_measurement_reflns_used 1564
_cell_measurement_temperature 100(2)
_cell_measurement_theta_max 20.37
_cell_measurement_theta_min 2.22
_cell_volume 1101.5(13)
_computing_cell_refinement 'Bruker SAINT'
_computing_data_collection 'Bruker APEX2'
_computing_data_reduction 'Bruker SAINT'
_computing_molecular_graphics 'Bruker SHELXTL'
_computing_publication_material 'Bruker SHELXTL'
_computing_structure_refinement 'SHELXL-2014/7 (Sheldrick, 2014)'
_computing_structure_solution 'SHELXS-97 (Sheldrick 2008)'
_diffrn_ambient_temperature 100(2)
_diffrn_measured_fraction_theta_full 0.927
_diffrn_measured_fraction_theta_max 0.935
_diffrn_measurement_device_type 'Bruker APEX-II CCD'
_diffrn_measurement_method '\f and \w scans'
_diffrn_radiation_type MoK\a
_diffrn_radiation_wavelength 0.71073
_diffrn_reflns_av_R_equivalents 0.1399
_diffrn_reflns_av_unetI/netI 0.1159
_diffrn_reflns_Laue_measured_fraction_full 0.927
_diffrn_reflns_Laue_measured_fraction_max 0.935
_diffrn_reflns_limit_h_max 12
_diffrn_reflns_limit_h_min -12
_diffrn_reflns_limit_k_max 10
_diffrn_reflns_limit_k_min -10
_diffrn_reflns_limit_l_max 16
_diffrn_reflns_limit_l_min -16
_diffrn_reflns_number 23181
_diffrn_reflns_point_group_measured_fraction_full 0.927
_diffrn_reflns_point_group_measured_fraction_max 0.935
_diffrn_reflns_theta_full 25.000
_diffrn_reflns_theta_max 25.999
_diffrn_reflns_theta_min 2.888
_exptl_absorpt_coefficient_mu 1.987
_exptl_absorpt_correction_T_max 0.697
_exptl_absorpt_correction_T_min 0.542
_exptl_absorpt_correction_type multi-scan
_exptl_absorpt_process_details SADABS
_exptl_crystal_colour blue
_exptl_crystal_density_diffrn 1.627
_exptl_crystal_description block
_exptl_crystal_F_000 556
_exptl_crystal_size_max 0.330
_exptl_crystal_size_mid 0.260
_exptl_crystal_size_min 0.180
_refine_diff_density_max 0.398
_refine_diff_density_min -0.500
_refine_diff_density_rms 0.086
_refine_ls_extinction_method none
_refine_ls_goodness_of_fit_ref 0.852
_refine_ls_hydrogen_treatment mixed
_refine_ls_matrix_type full
_refine_ls_number_parameters 148
_refine_ls_number_reflns 2038
_refine_ls_number_restraints 0
_refine_ls_restrained_S_all 0.852
_refine_ls_R_factor_all 0.0814
_refine_ls_R_factor_gt 0.0453
_refine_ls_shift/su_max 0.000
_refine_ls_shift/su_mean 0.000
_refine_ls_structure_factor_coef Fsqd
_refine_ls_weighting_details 'w=1/[\s^2^(Fo^2^)] where P=(Fo^2^+2Fc^2^)/3'
_refine_ls_weighting_scheme calc
_refine_ls_wR_factor_gt 0.0811
_refine_ls_wR_factor_ref 0.0878
_reflns_Friedel_coverage 0.000
_reflns_number_gt 1240
_reflns_number_total 2038
_reflns_threshold_expression 'I > 2\s(I)'
_cod_data_source_file d3ob00176h2.cif
_cod_data_source_block BS_RR
_cod_depositor_comments 'Adding full bibliography for 7159250.cif.'
_cod_original_cell_volume 1101.5(12)
_cod_original_sg_symbol_H-M 'P 21/n'
_cod_database_code 7159250
_shelx_shelxl_version_number 2014/7
_shelx_space_group_comment
;
The symmetry employed for this shelxl refinement is uniquely defined
by the following loop, which should always be used as a source of
symmetry information in preference to the above space-group names.
They are only intended as comments.
;
_shelx_estimated_absorpt_t_min 0.560
_shelx_estimated_absorpt_t_max 0.716
_exptl_absorpt_special_details SADABS

loop_
_space_group_symop_operation_xyz
'x, y, z'
'-x+1/2, y+1/2, -z+1/2'
'-x, -y, -z'
'x-1/2, -y-1/2, z-1/2'

loop_
_atom_site_label
_atom_site_type_symbol
_atom_site_fract_x
_atom_site_fract_y
_atom_site_fract_z
_atom_site_U_iso_or_equiv
_atom_site_adp_type
_atom_site_occupancy
_atom_site_site_symmetry_order
_atom_site_calc_flag
_atom_site_refinement_flags_posn
_atom_site_refinement_flags_adp
_atom_site_refinement_flags_occupancy
_atom_site_disorder_assembly
_atom_site_disorder_group
Cu1 Cu 0.91643(5) 0.08049(5) 0.04082(4) 0.02976(18) Uani 1 1 d . . . . .
C5 C 1.1585(5) 0.4075(4) -0.0661(4) 0.0571(15) Uani 1 1 d . . . . .
H5A H 1.1073 0.4956 -0.0526 0.086 Uiso 1 1 calc R U . . .
H5B H 1.1569 0.4085 -0.1388 0.086 Uiso 1 1 calc R U . . .
H5C H 1.2514 0.4147 -0.0218 0.086 Uiso 1 1 calc R U . . .
C4 C 1.0958(5) 0.2569(4) -0.0427(3) 0.0311(10) Uani 1 1 d . . . . .
O2 O 0.7893(3) 0.0705(3) -0.1021(2) 0.0436(8) Uani 1 1 d . . . . .
O5 O 1.0723(3) 0.0658(3) 0.1707(2) 0.0436(8) Uani 1 1 d . . . . .
O3 O 1.0038(3) 0.2655(3) 0.0017(2) 0.0415(8) Uani 1 1 d . . . . .
O4 O 0.8578(3) -0.1313(3) 0.0690(2) 0.0426(8) Uani 1 1 d . . . . .
O1 O 0.7806(3) 0.1958(3) 0.1118(2) 0.0408(8) Uani 1 1 d . . . . .
C6 C 0.8151(5) 0.0012(5) -0.1761(4) 0.0367(11) Uani 1 1 d . . . . .
N1 N 0.6913(4) 0.3419(5) 0.2177(4) 0.0448(11) Uani 1 1 d . . . . .
C1 C 0.7983(5) 0.2652(5) 0.1988(4) 0.0349(11) Uani 1 1 d . . . . .
N2 N 0.9190(4) 0.2717(4) 0.2726(3) 0.0446(11) Uani 1 1 d . . . . .
C3 C 0.5578(5) 0.3446(6) 0.1427(4) 0.0594(14) Uani 1 1 d . . . . .
H3A H 0.5638 0.3858 0.0768 0.089 Uiso 1 1 calc R U . . .
H3B H 0.4987 0.4103 0.1687 0.089 Uiso 1 1 calc R U . . .
H3C H 0.5216 0.2395 0.1323 0.089 Uiso 1 1 calc R U . . .
C2 C 0.9510(5) 0.3574(6) 0.3716(4) 0.0598(14) Uani 1 1 d . . . . .
H2A H 0.9220 0.4649 0.3581 0.090 Uiso 1 1 calc R U . . .
H2B H 1.0479 0.3542 0.4054 0.090 Uiso 1 1 calc R U . . .
H2C H 0.9044 0.3096 0.4167 0.090 Uiso 1 1 calc R U . . .
C7 C 0.7073(5) -0.0066(6) -0.2805(4) 0.0721(17) Uani 1 1 d . . . . .
H7A H 0.6221 -0.0383 -0.2703 0.108 Uiso 1 1 calc R U . . .
H7B H 0.7336 -0.0818 -0.3249 0.108 Uiso 1 1 calc R U . . .
H7C H 0.6968 0.0952 -0.3134 0.108 Uiso 1 1 calc R U . . .
H1 H 0.702(4) 0.369(4) 0.276(3) 0.021(12) Uiso 1 1 d . . . . .
H2 H 0.983(4) 0.213(4) 0.259(3) 0.044(13) Uiso 1 1 d . . . . .

loop_
_atom_site_aniso_label
_atom_site_aniso_U_11
_atom_site_aniso_U_22
_atom_site_aniso_U_33
_atom_site_aniso_U_23
_atom_site_aniso_U_13
_atom_site_aniso_U_12
Cu1 0.0310(3) 0.0304(3) 0.0309(3) 0.0003(3) 0.0138(2) 0.0025(3)
C5 0.077(4) 0.039(3) 0.063(4) 0.002(3) 0.033(3) -0.003(3)
C4 0.038(3) 0.025(2) 0.027(2) 0.005(2) 0.005(2) -0.004(2)
O2 0.0351(19) 0.058(2) 0.0353(19) -0.0046(16) 0.0064(16) 0.0124(15)
O5 0.0370(18) 0.061(2) 0.0300(18) -0.0061(15) 0.0065(15) 0.0123(16)
O3 0.047(2) 0.0294(16) 0.058(2) -0.0020(16) 0.031(2) 0.0007(15)
O4 0.056(2) 0.0315(16) 0.051(2) 0.0005(15) 0.0316(18) -0.0023(15)
O1 0.0383(19) 0.0464(19) 0.041(2) -0.0099(16) 0.0175(17) 0.0008(15)
C6 0.034(3) 0.037(3) 0.037(3) 0.005(2) 0.008(2) 0.003(2)
N1 0.044(3) 0.058(3) 0.035(3) -0.011(2) 0.016(2) 0.010(2)
C1 0.039(3) 0.034(2) 0.035(3) 0.002(2) 0.017(3) 0.002(2)
N2 0.039(3) 0.052(3) 0.045(3) -0.008(2) 0.015(2) 0.005(2)
C3 0.044(3) 0.072(4) 0.062(4) -0.008(3) 0.016(3) 0.018(3)
C2 0.051(3) 0.084(4) 0.043(3) -0.020(3) 0.012(3) -0.009(3)
C7 0.059(4) 0.092(4) 0.054(4) -0.010(3) -0.001(3) 0.025(3)

loop_
_atom_type_symbol
_atom_type_description
_atom_type_scat_dispersion_real
_atom_type_scat_dispersion_imag
_atom_type_scat_source
C C 0.0033 0.0016 'International Tables Vol C Tables 4.2.6.8 and 6.1.1.4'
H H 0.0000 0.0000 'International Tables Vol C Tables 4.2.6.8 and 6.1.1.4'
N N 0.0061 0.0033 'International Tables Vol C Tables 4.2.6.8 and 6.1.1.4'
O O 0.0106 0.0060 'International Tables Vol C Tables 4.2.6.8 and 6.1.1.4'
Cu Cu 0.3201 1.2651 'International Tables Vol C Tables 4.2.6.8 and 6.1.1.4'

loop_
_geom_angle_atom_site_label_1
_geom_angle_atom_site_label_2
_geom_angle_atom_site_label_3
_geom_angle
_geom_angle_site_symmetry_1
_geom_angle_site_symmetry_3
_geom_angle_publ_flag
O3 Cu1 O2 90.13(13) . . ?
O3 Cu1 O4 167.43(11) . . ?
O2 Cu1 O4 89.55(12) . . ?
O3 Cu1 O5 88.14(13) . . ?
O2 Cu1 O5 167.25(11) . . ?
O4 Cu1 O5 89.40(13) . . ?
O3 Cu1 O1 99.14(11) . . ?
O2 Cu1 O1 96.57(13) . . ?
O4 Cu1 O1 93.38(11) . . ?
O5 Cu1 O1 96.18(13) . . ?
O3 Cu1 Cu1 84.47(9) . 3_755 ?
O2 Cu1 Cu1 84.62(10) . 3_755 ?
O4 Cu1 Cu1 82.99(9) . 3_755 ?
O5 Cu1 Cu1 82.64(9) . 3_755 ?
O1 Cu1 Cu1 176.18(8) . 3_755 ?
C4 C5 H5A 109.5 . . ?
C4 C5 H5B 109.5 . . ?
H5A C5 H5B 109.5 . . ?
C4 C5 H5C 109.5 . . ?
H5A C5 H5C 109.5 . . ?
H5B C5 H5C 109.5 . . ?
O3 C4 O4 125.3(4) . 3_755 ?
O3 C4 C5 118.3(4) . . ?
O4 C4 C5 116.4(4) 3_755 . ?
C6 O2 Cu1 123.5(3) . . ?
C6 O5 Cu1 124.3(3) 3_755 . ?
C4 O3 Cu1 123.1(2) . . ?
C4 O4 Cu1 124.1(3) 3_755 . ?
C1 O1 Cu1 133.1(3) . . ?
O2 C6 O5 124.9(4) . 3_755 ?
O2 C6 C7 118.9(4) . . ?
O5 C6 C7 116.2(4) 3_755 . ?
C1 N1 C3 122.3(4) . . ?
C1 N1 H1 116(3) . . ?
C3 N1 H1 120(3) . . ?
O1 C1 N2 122.9(4) . . ?
O1 C1 N1 119.2(4) . . ?
N2 C1 N1 117.9(4) . . ?
C1 N2 C2 126.7(4) . . ?
C1 N2 H2 114(3) . . ?
C2 N2 H2 119(3) . . ?
N1 C3 H3A 109.5 . . ?
N1 C3 H3B 109.5 . . ?
H3A C3 H3B 109.5 . . ?
N1 C3 H3C 109.5 . . ?
H3A C3 H3C 109.5 . . ?
H3B C3 H3C 109.5 . . ?
N2 C2 H2A 109.5 . . ?
N2 C2 H2B 109.5 . . ?
H2A C2 H2B 109.5 . . ?
N2 C2 H2C 109.5 . . ?
H2A C2 H2C 109.5 . . ?
H2B C2 H2C 109.5 . . ?
C6 C7 H7A 109.5 . . ?
C6 C7 H7B 109.5 . . ?
H7A C7 H7B 109.5 . . ?
C6 C7 H7C 109.5 . . ?
H7A C7 H7C 109.5 . . ?
H7B C7 H7C 109.5 . . ?

loop_
_geom_bond_atom_site_label_1
_geom_bond_atom_site_label_2
_geom_bond_distance
_geom_bond_site_symmetry_2
_geom_bond_publ_flag
Cu1 O3 1.952(3) . ?
Cu1 O2 1.958(3) . ?
Cu1 O4 1.966(3) . ?
Cu1 O5 1.975(3) . ?
Cu1 O1 2.135(3) . ?
Cu1 Cu1 2.6595(15) 3_755 ?
C5 C4 1.503(5) . ?
C5 H5A 0.9600 . ?
C5 H5B 0.9600 . ?
C5 H5C 0.9600 . ?
C4 O3 1.254(5) . ?
C4 O4 1.258(4) 3_755 ?
O2 C6 1.239(5) . ?
O5 C6 1.268(5) 3_755 ?
O4 C4 1.258(4) 3_755 ?
O1 C1 1.261(5) . ?
C6 O5 1.268(5) 3_755 ?
C6 C7 1.495(6) . ?
N1 C1 1.361(5) . ?
N1 C3 1.432(6) . ?
N1 H1 0.79(4) . ?
C1 N2 1.330(6) . ?
N2 C2 1.451(6) . ?
N2 H2 0.88(4) . ?
C3 H3A 0.9600 . ?
C3 H3B 0.9600 . ?
C3 H3C 0.9600 . ?
C2 H2A 0.9600 . ?
C2 H2B 0.9600 . ?
C2 H2C 0.9600 . ?
C7 H7A 0.9600 . ?
C7 H7B 0.9600 . ?
C7 H7C 0.9600 . ?
